data_2002824
loop_
_publ_author_name
'Staack, M'
'Mueller-Buschbaum, Hk'

_publ_section_title
;
Dicobaltarsenat - (Co As O7) - Baugruppen im CobaltoxidTellurat Co6 O2
(Te O4 (Co As O5)2)
;
_journal_name_full
;
Zeitschrift fuer Naturforschung, Teil B. Anorganische Chemie,
Organische Chemie (42,1987-)
;
_journal_page_first 643
_journal_page_last 646
_journal_volume 52
_journal_year 1997
_chemical_formula_analytical 'As1.6 Co7.4 O16 Te1.3'
_chemical_formula_structural 'Co6 O2 (Te O4 (Co As O5)2)'
_chemical_formula_sum 'As2 Co8 O16 Te'
_chemical_name_systematic
;
Hexacobalt dioxide bis(cobaltoarsenato(V))tetraoxotellurate
;
_space_group_IT_number 64
_symmetry_cell_setting orthorhombic
_symmetry_Int_Tables_number 64
_symmetry_space_group_name_Hall '-C 2ac 2'
_symmetry_space_group_name_H-M 'C m c a'
_cell_angle_alpha 90
_cell_angle_beta 90
_cell_angle_gamma 90
_cell_formula_units_Z 4
_cell_length_a 6.020(1)
_cell_length_b 23.76299(500)
_cell_length_c 8.481(2)
_cell_volume 1213.2
_refine_ls_R_factor_all 0.0618
_cod_database_code 2002824

loop_
_symmetry_equiv_pos_as_xyz
x,y,z
x,-y,-z
x,1/2-y,1/2+z
x,1/2+y,1/2-z
-x,-y,-z
-x,y,z
-x,1/2+y,1/2-z
-x,1/2-y,1/2+z
1/2+x,1/2+y,z
1/2+x,1/2-y,-z
1/2+x,-y,1/2+z
1/2+x,y,1/2-z
1/2-x,1/2-y,-z
1/2-x,1/2+y,z
1/2-x,y,1/2-z
1/2-x,-y,1/2+z

loop_
_atom_site_aniso_label
_atom_site_aniso_U_11
_atom_site_aniso_U_12
_atom_site_aniso_U_13
_atom_site_aniso_U_22
_atom_site_aniso_U_23
_atom_site_aniso_U_33
As1 0.0034(8) 0. 0. 0.0060(7) -0.0003(6) 0.0090(8)
Co1 0.0053(11) 0. 0. 0.0086(10) 0.0001(8) 0.0113(11)
Te1 0.0023(7) 0. 0. 0.0045(7) 0.0006(5) 0.0072(7)
Co2 0.0039(10) 0. 0.0011(8) 0.0064(9) 0. 0.0124(10)
Co3 0.0078(11) 0. 0. 0.0092(10) -0.0003(8) 0.0088(10)
Co4 0.0029(11) 0. -0.0011(8) 0.0072(9) 0. 0.0113(10)
O1 0.033(5) -0.004(3) 0.004(3) 0.025(3) -0.004(3) 0.033(4)
O2 0.028(6) 0. 0. 0.022(5) 0.005(5) 0.030(5)
O3 0.025(6) 0. 0. 0.022(5) 0.006(5) 0.033(6)
O4 0.018(6) 0. 0. 0.025(5) 0.005(4) 0.029(5)
O5 0.030(6) 0. 0. 0.024(5) 0.007(4) 0.024(5)
O6 0.027(5) .000(4) -0.005(3) 0.033(4) .000(3) 0.034(4)

loop_
_atom_site_label
_atom_site_type_symbol
_atom_site_symmetry_multiplicity
_atom_site_Wyckoff_symbol
_atom_site_fract_x
_atom_site_fract_y
_atom_site_fract_z
_atom_site_occupancy
_atom_site_attached_hydrogens
_atom_site_calc_flag
As1 As5+ 8 f 0. 0.69019(6) 0.1091(2) 1. 0 d
Co1 Co2+ 8 f 0. 0.55832(8) 0.1281(2) 1. 0 d
Te1 Te6+ 4 a 0. 0. 0. 1. 0 d
Co2 Co2+ 8 e 0.25 -0.57428(8) 0.25 1. 0 d
Co3 Co2+ 8 f 0. 0.13482(9) 0.0261(2) 1. 0 d
Co4 Co2+ 8 e 0.25 0.80600(8) 0.25 1. 0 d
O1 O2- 16 g 0.2242(14) 0.0587(3) 0.0076(8) 1. 0 d
O2 O2- 8 f 0. 0.1310(4) 0.2662(12) 1. 0 d
O3 O2- 8 f 0. 0.2471(4) 0.2722(11) 1. 0 d
O4 O2- 8 f 0. 0.1303(4) -0.2188(11) 1. 0 d
O5 O2- 8 f 0. -0.0084(4) 0.2295(11) 1. 0 d
O6 O2- 16 g 0.2705(13) 0.1862(3) -0.0046(8) 1. 0 d

loop_
_atom_type_symbol
_atom_type_oxidation_number
As5+ 5.000
Co2+ 2.000
Te6+ 6.000
O2- -2.000
